data_2213091
loop_
_publ_author_name
'D. Gayathri'
'D. Velmurugan'
'K. Ravikumar'
'D. Saravanakumar'
'M. Kandaswamy'

_publ_section_title
;
 4-Methyl-2-[(4-nitrophenylimino)methyl]phenol
;
_journal_coeditor_code AT2261
_journal_issue 5
_journal_name_full 'Acta Crystallographica Section E'
_journal_page_first o2324
_journal_page_last o2326
_journal_paper_doi 10.1107/S1600536807016698
_journal_volume 63
_journal_year 2007
_chemical_formula_iupac 'C14 H12 N2 O3'
_chemical_formula_moiety 'C14 H12 N2 O3'
_chemical_formula_sum 'C14 H12 N2 O3'
_chemical_formula_weight 256.26
_chemical_name_systematic
;
4-Methyl-2-[(4-nitrophenylimino)methyl]phenol
;
_space_group_IT_number 15
_symmetry_cell_setting monoclinic
_symmetry_space_group_name_Hall '-C 2yc'
_symmetry_space_group_name_H-M 'C 1 2/c 1'
_atom_sites_solution_hydrogens geom
_atom_sites_solution_primary direct
_atom_sites_solution_secondary difmap
_audit_creation_method SHELXL97
_cell_angle_alpha 90.00
_cell_angle_beta 92.318(2)
_cell_angle_gamma 90.00
_cell_formula_units_Z 16
_cell_length_a 28.698(2)
_cell_length_b 6.0051(5)
_cell_length_c 28.574(2)
_cell_measurement_reflns_used 2596
_cell_measurement_temperature 293(2)
_cell_measurement_theta_max 28.05
_cell_measurement_theta_min 1.43
_cell_volume 4920.3(6)
_computing_cell_refinement 'SAINT (Bruker, 2001)'
_computing_data_collection 'SMART (Bruker, 2001)'
_computing_data_reduction SAINT
_computing_molecular_graphics 'PLATON (Spek, 2003)'
_computing_publication_material 'SHELXL97 and PARST (Nardelli, 1995)'
_computing_structure_refinement 'SHELXL97 (Sheldrick, 1997)'
_computing_structure_solution 'SHELXS97 (Sheldrick, 1997)'
_diffrn_ambient_temperature 293(2)
_diffrn_measured_fraction_theta_full 0.999
_diffrn_measured_fraction_theta_max 0.976
_diffrn_measurement_device 'Bruker SMART APEX'
_diffrn_measurement_device_type 'Bruker SMART APEX CCD area-detector'
_diffrn_measurement_method \w
_diffrn_radiation_monochromator graphite
_diffrn_radiation_source 'fine-focus sealed tube'
_diffrn_radiation_type MoK\a
_diffrn_radiation_wavelength 0.71073
_diffrn_reflns_av_R_equivalents 0.0417
_diffrn_reflns_av_sigmaI/netI 0.0358
_diffrn_reflns_limit_h_max 37
_diffrn_reflns_limit_h_min -36
_diffrn_reflns_limit_k_max 7
_diffrn_reflns_limit_k_min -7
_diffrn_reflns_limit_l_max 37
_diffrn_reflns_limit_l_min -37
_diffrn_reflns_number 27143
_diffrn_reflns_theta_full 25.00
_diffrn_reflns_theta_max 28.05
_diffrn_reflns_theta_min 1.43
_diffrn_standards_number 0
_exptl_absorpt_coefficient_mu 0.099
_exptl_absorpt_correction_type none
_exptl_crystal_colour pink
_exptl_crystal_density_diffrn 1.384
_exptl_crystal_density_method 'not measured'
_exptl_crystal_description needle
_exptl_crystal_F_000 2144
_exptl_crystal_size_max 0.25
_exptl_crystal_size_mid 0.21
_exptl_crystal_size_min 0.20
_refine_diff_density_max 0.228
_refine_diff_density_min -0.197
_refine_ls_extinction_method none
_refine_ls_goodness_of_fit_ref 1.201
_refine_ls_hydrogen_treatment constr
_refine_ls_matrix_type full
_refine_ls_number_parameters 345
_refine_ls_number_reflns 5813
_refine_ls_number_restraints 0
_refine_ls_restrained_S_all 1.201
_refine_ls_R_factor_all 0.1188
_refine_ls_R_factor_gt 0.0859
_refine_ls_shift/su_max 0.012
_refine_ls_shift/su_mean 0.000
_refine_ls_structure_factor_coef Fsqd
_refine_ls_weighting_details 'calc w = 1/[\s^2^(Fo^2^)+(0.0768P)^2^+3.2449P] where P=(Fo^2^+2Fc^2^)/3'
_refine_ls_weighting_scheme calc
_refine_ls_wR_factor_gt 0.1854
_refine_ls_wR_factor_ref 0.2018
_reflns_number_gt 4304
_reflns_number_total 5813
_reflns_threshold_expression I>2\s(I)
_cod_data_source_file at2261.cif
_cod_data_source_block I
_cod_original_sg_symbol_H-M 'C 2/c'
_cod_database_code 2213091
_cod_database_fobs_code 2213091

loop_
_symmetry_equiv_pos_as_xyz
'x, y, z'
'-x, y, -z+1/2'
'x+1/2, y+1/2, z'
'-x+1/2, y+1/2, -z+1/2'
'-x, -y, -z'
'x, -y, z-1/2'
'-x+1/2, -y+1/2, -z'
'x+1/2, -y+1/2, z-1/2'

loop_
_atom_site_type_symbol
_atom_site_label
_atom_site_fract_x
_atom_site_fract_y
_atom_site_fract_z
_atom_site_U_iso_or_equiv
_atom_site_adp_type
_atom_site_calc_flag
_atom_site_refinement_flags
_atom_site_occupancy
C C1 0.21916(9) 0.5365(5) 0.31631(12) 0.0657(8) Uani d . 1
H H1A 0.2455 0.4510 0.3278 0.099 Uiso calc R 1
H H1B 0.2102 0.6401 0.3399 0.099 Uiso calc R 1
H H1C 0.2274 0.6166 0.2888 0.099 Uiso calc R 1
C C2 0.17914(9) 0.3833(5) 0.30445(9) 0.0477(6) Uani d . 1
C C3 0.18640(9) 0.1766(5) 0.28422(10) 0.0560(7) Uani d . 1
H H3 0.2166 0.1356 0.2774 0.067 Uiso calc R 1
C C4 0.15068(9) 0.0305(5) 0.27388(10) 0.0556(7) Uani d . 1
H H4 0.1570 -0.1055 0.2599 0.067 Uiso calc R 1
C C5 0.10531(9) 0.0843(4) 0.28408(8) 0.0434(6) Uani d . 1
C C6 0.09649(8) 0.2925(4) 0.30413(8) 0.0380(5) Uani d . 1
C C7 0.13380(8) 0.4371(4) 0.31381(9) 0.0436(6) Uani d . 1
H H7 0.1278 0.5750 0.3271 0.052 Uiso calc R 1
C C8 0.04980(8) 0.3579(4) 0.31493(8) 0.0405(6) Uani d . 1
H H8 0.0449 0.4997 0.3269 0.049 Uiso calc R 1
C C9 -0.03060(8) 0.2984(4) 0.31705(8) 0.0379(5) Uani d . 1
C C10 -0.04753(8) 0.5039(4) 0.30270(8) 0.0436(6) Uani d . 1
H H10 -0.0277 0.6059 0.2892 0.052 Uiso calc R 1
C C11 -0.09337(9) 0.5584(4) 0.30822(9) 0.0486(6) Uani d . 1
H H11 -0.1048 0.6963 0.2985 0.058 Uiso calc R 1
C C12 -0.12205(8) 0.4062(5) 0.32837(9) 0.0450(6) Uani d . 1
C C13 -0.10599(9) 0.2017(5) 0.34366(9) 0.0506(7) Uani d . 1
H H13 -0.1258 0.1017 0.3578 0.061 Uiso calc R 1
C C14 -0.06028(9) 0.1492(4) 0.33758(9) 0.0469(6) Uani d . 1
H H14 -0.0490 0.0111 0.3474 0.056 Uiso calc R 1
C C15 0.46327(10) 0.1516(6) 0.43894(13) 0.0739(9) Uani d . 1
H H15A 0.4771 0.1050 0.4685 0.111 Uiso calc R 1
H H15B 0.4857 0.2345 0.4220 0.111 Uiso calc R 1
H H15C 0.4536 0.0231 0.4211 0.111 Uiso calc R 1
C C16 0.42167(9) 0.2960(5) 0.44726(9) 0.0524(7) Uani d . 1
C C17 0.42618(10) 0.5099(5) 0.46552(10) 0.0554(7) Uani d . 1
H H17 0.4559 0.5654 0.4724 0.066 Uiso calc R 1
C C18 0.38864(10) 0.6413(5) 0.47369(10) 0.0563(7) Uani d . 1
H H18 0.3932 0.7830 0.4861 0.068 Uiso calc R 1
C C19 0.34358(9) 0.5658(4) 0.46363(9) 0.0465(6) Uani d . 1
C C20 0.33736(9) 0.3509(4) 0.44540(8) 0.0424(6) Uani d . 1
C C21 0.37677(9) 0.2222(4) 0.43756(9) 0.0482(6) Uani d . 1
H H21 0.3726 0.0799 0.4252 0.058 Uiso calc R 1
C C22 0.29152(9) 0.2589(4) 0.43603(8) 0.0457(6) Uani d . 1
H H22 0.2890 0.1130 0.4253 0.055 Uiso calc R 1
C C23 0.20990(9) 0.2763(4) 0.43283(8) 0.0434(6) Uani d . 1
C C24 0.17206(9) 0.4018(5) 0.44538(9) 0.0523(7) Uani d . 1
H H24 0.1771 0.5406 0.4591 0.063 Uiso calc R 1
C C25 0.12718(9) 0.3264(5) 0.43807(9) 0.0540(7) Uani d . 1
H H25 0.1019 0.4126 0.4465 0.065 Uiso calc R 1
C C26 0.12054(9) 0.1206(5) 0.41808(9) 0.0476(6) Uani d . 1
C C27 0.15718(10) -0.0065(5) 0.40470(11) 0.0590(7) Uani d . 1
H H27 0.1518 -0.1449 0.3909 0.071 Uiso calc R 1
C C28 0.20178(10) 0.0707(5) 0.41167(11) 0.0592(8) Uani d . 1
H H28 0.2268 -0.0147 0.4022 0.071 Uiso calc R 1
N N1 0.01504(7) 0.2280(3) 0.30869(7) 0.0413(5) Uani d . 1
N N2 -0.17098(8) 0.4624(5) 0.33365(9) 0.0624(7) Uani d . 1
N N3 0.25442(7) 0.3700(4) 0.44187(7) 0.0464(5) Uani d . 1
N N4 0.07299(9) 0.0356(5) 0.41075(9) 0.0624(7) Uani d . 1
O O1 0.07111(6) -0.0644(3) 0.27452(7) 0.0583(5) Uani d . 1
H H1 0.0461 -0.0126 0.2822 0.088 Uiso calc R 1
O O2 -0.18526(8) 0.6388(5) 0.31793(11) 0.1037(9) Uani d . 1
O O3 -0.19543(7) 0.3340(5) 0.35453(10) 0.0881(8) Uani d . 1
O O4 0.30735(7) 0.6989(3) 0.47207(7) 0.0646(6) Uani d . 1
H H4A 0.2829 0.6349 0.4645 0.097 Uiso calc R 1
O O5 0.06795(8) -0.1495(5) 0.39346(10) 0.0919(8) Uani d . 1
O O6 0.04078(7) 0.1530(5) 0.42171(9) 0.0845(7) Uani d . 1

loop_
_atom_site_aniso_label
_atom_site_aniso_U_11
_atom_site_aniso_U_22
_atom_site_aniso_U_33
_atom_site_aniso_U_12
_atom_site_aniso_U_13
_atom_site_aniso_U_23
C1 0.0393(15) 0.069(2) 0.089(2) -0.0049(14) 0.0043(14) 0.0074(17)
C2 0.0382(13) 0.0542(16) 0.0506(15) 0.0040(12) 0.0016(11) 0.0079(12)
C3 0.0369(14) 0.072(2) 0.0592(17) 0.0152(14) 0.0064(12) 0.0016(15)
C4 0.0512(16) 0.0564(17) 0.0591(17) 0.0146(14) 0.0006(13) -0.0136(14)
C5 0.0427(14) 0.0455(14) 0.0417(13) 0.0037(11) -0.0012(10) -0.0015(11)
C6 0.0378(13) 0.0403(13) 0.0359(12) 0.0058(10) 0.0010(10) 0.0042(10)
C7 0.0423(14) 0.0398(13) 0.0487(14) 0.0019(11) 0.0014(11) 0.0006(11)
C8 0.0426(14) 0.0374(12) 0.0415(13) 0.0034(11) 0.0027(10) -0.0002(10)
C9 0.0351(12) 0.0424(13) 0.0362(12) -0.0013(10) 0.0005(9) -0.0039(10)
C10 0.0387(13) 0.0446(14) 0.0478(14) -0.0023(11) 0.0063(10) 0.0080(11)
C11 0.0444(15) 0.0458(15) 0.0555(16) 0.0076(12) -0.0003(12) 0.0033(12)
C12 0.0330(12) 0.0554(16) 0.0465(14) 0.0004(11) 0.0016(10) -0.0101(12)
C13 0.0452(15) 0.0507(16) 0.0567(16) -0.0104(12) 0.0122(12) 0.0001(13)
C14 0.0470(15) 0.0394(13) 0.0547(15) 0.0011(12) 0.0049(12) 0.0028(11)
C15 0.0475(17) 0.075(2) 0.099(3) -0.0023(16) 0.0025(16) 0.0030(19)
C16 0.0501(16) 0.0550(17) 0.0521(16) -0.0069(13) 0.0031(12) 0.0084(13)
C17 0.0493(16) 0.0615(18) 0.0551(16) -0.0194(14) -0.0015(12) 0.0024(14)
C18 0.0648(18) 0.0467(15) 0.0570(17) -0.0165(14) -0.0023(14) -0.0070(13)
C19 0.0545(16) 0.0422(14) 0.0427(14) -0.0044(12) 0.0020(11) -0.0011(11)
C20 0.0477(14) 0.0407(13) 0.0387(13) -0.0066(11) 0.0004(10) 0.0002(10)
C21 0.0500(15) 0.0430(14) 0.0514(15) -0.0034(12) 0.0011(12) -0.0013(12)
C22 0.0518(16) 0.0384(13) 0.0468(14) -0.0043(12) -0.0008(11) -0.0054(11)
C23 0.0479(14) 0.0444(14) 0.0378(13) -0.0024(11) 0.0000(11) -0.0013(11)
C24 0.0539(16) 0.0498(16) 0.0530(16) 0.0028(13) 0.0017(12) -0.0111(13)
C25 0.0458(15) 0.0637(18) 0.0526(16) 0.0076(13) 0.0050(12) -0.0070(13)
C26 0.0461(15) 0.0567(16) 0.0399(13) -0.0061(13) -0.0008(11) 0.0060(12)
C27 0.0556(17) 0.0492(16) 0.0717(19) -0.0060(14) -0.0014(14) -0.0119(14)
C28 0.0442(15) 0.0530(16) 0.081(2) 0.0022(13) 0.0045(14) -0.0174(15)
N1 0.0365(11) 0.0416(11) 0.0459(12) 0.0015(9) 0.0033(9) 0.0007(9)
N2 0.0387(13) 0.0788(18) 0.0699(16) 0.0025(13) 0.0049(12) -0.0154(14)
N3 0.0471(12) 0.0445(12) 0.0477(12) -0.0028(10) 0.0027(9) -0.0046(10)
N4 0.0486(15) 0.0829(19) 0.0556(15) -0.0110(14) -0.0007(11) 0.0089(14)
O1 0.0488(11) 0.0493(11) 0.0766(13) 0.0029(9) -0.0017(9) -0.0184(10)
O2 0.0533(14) 0.118(2) 0.141(2) 0.0369(15) 0.0122(14) 0.0241(19)
O3 0.0457(12) 0.0971(19) 0.124(2) -0.0143(13) 0.0274(13) -0.0144(16)
O4 0.0614(12) 0.0487(11) 0.0835(15) -0.0023(10) 0.0002(11) -0.0189(10)
O5 0.0669(16) 0.0876(18) 0.121(2) -0.0312(14) 0.0044(14) -0.0192(16)
O6 0.0446(12) 0.117(2) 0.0920(17) 0.0029(14) 0.0030(11) 0.0018(15)

loop_
_atom_type_symbol
_atom_type_description
_atom_type_scat_dispersion_real
_atom_type_scat_dispersion_imag
_atom_type_scat_source
C C 0.0033 0.0016 'International Tables Vol C Tables 4.2.6.8 and 6.1.1.4'
H H 0.0000 0.0000 'International Tables Vol C Tables 4.2.6.8 and 6.1.1.4'
N N 0.0061 0.0033 'International Tables Vol C Tables 4.2.6.8 and 6.1.1.4'
O O 0.0106 0.0060 'International Tables Vol C Tables 4.2.6.8 and 6.1.1.4'

loop_
_geom_angle_atom_site_label_1
_geom_angle_atom_site_label_2
_geom_angle_atom_site_label_3
_geom_angle
C2 C1 H1A 109.5
C2 C1 H1B 109.5
H1A C1 H1B 109.5
C2 C1 H1C 109.5
H1A C1 H1C 109.5
H1B C1 H1C 109.5
C7 C2 C3 116.7(3)
C7 C2 C1 122.2(3)
C3 C2 C1 121.1(2)
C4 C3 C2 122.5(2)
C4 C3 H3 118.7
C2 C3 H3 118.7
C3 C4 C5 120.4(3)
C3 C4 H4 119.8
C5 C4 H4 119.8
O1 C5 C4 119.1(2)
O1 C5 C6 122.1(2)
C4 C5 C6 118.7(2)
C7 C6 C5 119.0(2)
C7 C6 C8 120.0(2)
C5 C6 C8 121.0(2)
C2 C7 C6 122.5(2)
C2 C7 H7 118.7
C6 C7 H7 118.7
N1 C8 C6 122.2(2)
N1 C8 H8 118.9
C6 C8 H8 118.9
C10 C9 C14 119.3(2)
C10 C9 N1 122.5(2)
C14 C9 N1 118.1(2)
C11 C10 C9 120.4(2)
C11 C10 H10 119.8
C9 C10 H10 119.8
C10 C11 C12 119.0(2)
C10 C11 H11 120.5
C12 C11 H11 120.5
C13 C12 C11 121.9(2)
C13 C12 N2 119.0(2)
C11 C12 N2 119.1(3)
C14 C13 C12 118.5(2)
C14 C13 H13 120.8
C12 C13 H13 120.8
C13 C14 C9 121.0(2)
C13 C14 H14 119.5
C9 C14 H14 119.5
C16 C15 H15A 109.5
C16 C15 H15B 109.5
H15A C15 H15B 109.5
C16 C15 H15C 109.5
H15A C15 H15C 109.5
H15B C15 H15C 109.5
C21 C16 C17 116.4(3)
C21 C16 C15 121.6(3)
C17 C16 C15 122.0(3)
C18 C17 C16 122.5(3)
C18 C17 H17 118.8
C16 C17 H17 118.8
C17 C18 C19 120.7(3)
C17 C18 H18 119.6
C19 C18 H18 119.6
O4 C19 C18 119.4(2)
O4 C19 C20 121.9(2)
C18 C19 C20 118.8(3)
C21 C20 C19 118.6(2)
C21 C20 C22 119.8(2)
C19 C20 C22 121.6(2)
C16 C21 C20 123.1(3)
C16 C21 H21 118.5
C20 C21 H21 118.5
N3 C22 C20 122.5(2)
N3 C22 H22 118.8
C20 C22 H22 118.8
C24 C23 C28 118.6(2)
C24 C23 N3 116.8(2)
C28 C23 N3 124.7(2)
C25 C24 C23 121.5(3)
C25 C24 H24 119.2
C23 C24 H24 119.2
C26 C25 C24 118.3(3)
C26 C25 H25 120.8
C24 C25 H25 120.8
C27 C26 C25 121.6(3)
C27 C26 N4 119.3(3)
C25 C26 N4 119.1(3)
C28 C27 C26 119.7(3)
C28 C27 H27 120.1
C26 C27 H27 120.1
C27 C28 C23 120.2(3)
C27 C28 H28 119.9
C23 C28 H28 119.9
C8 N1 C9 121.5(2)
O3 N2 O2 122.8(3)
O3 N2 C12 118.8(3)
O2 N2 C12 118.4(3)
C22 N3 C23 121.5(2)
O6 N4 O5 123.6(3)
O6 N4 C26 118.4(3)
O5 N4 C26 118.0(3)
C5 O1 H1 109.5
C19 O4 H4A 109.5

loop_
_geom_bond_atom_site_label_1
_geom_bond_atom_site_label_2
_geom_bond_distance
_geom_bond_publ_flag
C1 C2 1.500(4) ?
C1 H1A 0.9600 ?
C1 H1B 0.9600 ?
C1 H1C 0.9600 ?
C2 C7 1.378(3) ?
C2 C3 1.388(4) ?
C3 C4 1.372(4) ?
C3 H3 0.9300 ?
C4 C5 1.384(4) ?
C4 H4 0.9300 ?
C5 O1 1.347(3) y
C5 C6 1.403(3) ?
C6 C7 1.397(3) ?
C6 C8 1.442(3) ?
C7 H7 0.9300 ?
C8 N1 1.273(3) y
C8 H8 0.9300 ?
C9 C10 1.383(3) ?
C9 C14 1.383(3) ?
C9 N1 1.406(3) y
C10 C11 1.371(3) ?
C10 H10 0.9300 ?
C11 C12 1.372(4) ?
C11 H11 0.9300 ?
C12 C13 1.376(4) ?
C12 N2 1.458(3) y
C13 C14 1.367(4) ?
C13 H13 0.9300 ?
C14 H14 0.9300 ?
C15 C16 1.502(4) ?
C15 H15A 0.9600 ?
C15 H15B 0.9600 ?
C15 H15C 0.9600 ?
C16 C21 1.380(4) ?
C16 C17 1.390(4) ?
C17 C18 1.363(4) ?
C17 H17 0.9300 ?
C18 C19 1.389(4) ?
C18 H18 0.9300 ?
C19 O4 1.341(3) y
C19 C20 1.400(3) ?
C20 C21 1.395(4) ?
C20 C22 1.442(3) ?
C21 H21 0.9300 ?
C22 N3 1.273(3) y
C22 H22 0.9300 ?
C23 C24 1.381(4) ?
C23 C28 1.390(4) ?
C23 N3 1.410(3) y
C24 C25 1.373(4) ?
C24 H24 0.9300 ?
C25 C26 1.372(4) ?
C25 H25 0.9300 ?
C26 C27 1.366(4) ?
C26 N4 1.464(3) y
C27 C28 1.368(4) ?
C27 H27 0.9300 ?
C28 H28 0.9300 ?
N2 O3 1.215(3) y
N2 O2 1.216(4) y
N4 O6 1.214(3) y
N4 O5 1.223(3) y
O1 H1 0.8200 ?
O4 H4A 0.8200 ?

loop_
_geom_hbond_atom_site_label_D
_geom_hbond_atom_site_label_H
_geom_hbond_atom_site_label_A
_geom_hbond_site_symmetry_A
_geom_hbond_distance_DH
_geom_hbond_distance_HA
_geom_hbond_distance_DA
_geom_hbond_angle_DHA
O1 H1 N1 . 0.82 1.873 2.599(3) 146.8
O4 H4A N3 . 0.82 1.891 2.617(3) 146.8
C24 H24 O4 7_566 0.93 2.538 3.399(3) 154.0

loop_
_geom_torsion_atom_site_label_1
_geom_torsion_atom_site_label_2
_geom_torsion_atom_site_label_3
_geom_torsion_atom_site_label_4
_geom_torsion
C7 C2 C3 C4 -0.1(4)
C1 C2 C3 C4 178.5(3)
C2 C3 C4 C5 -0.9(4)
C3 C4 C5 O1 -178.5(2)
C3 C4 C5 C6 1.5(4)
O1 C5 C6 C7 179.0(2)
C4 C5 C6 C7 -1.0(4)
O1 C5 C6 C8 -0.8(4)
C4 C5 C6 C8 179.3(2)
C3 C2 C7 C6 0.6(4)
C1 C2 C7 C6 -178.1(2)
C5 C6 C7 C2 0.0(4)
C8 C6 C7 C2 179.7(2)
C7 C6 C8 N1 -176.8(2)
C5 C6 C8 N1 2.9(4)
C14 C9 C10 C11 -0.8(4)
N1 C9 C10 C11 174.7(2)
C9 C10 C11 C12 0.3(4)
C10 C11 C12 C13 0.7(4)
C10 C11 C12 N2 -179.1(2)
C11 C12 C13 C14 -1.2(4)
N2 C12 C13 C14 178.6(2)
C12 C13 C14 C9 0.7(4)
C10 C9 C14 C13 0.3(4)
N1 C9 C14 C13 -175.4(2)
C21 C16 C17 C18 0.1(4)
C15 C16 C17 C18 -179.2(3)
C16 C17 C18 C19 -0.4(4)
C17 C18 C19 O4 180.0(3)
C17 C18 C19 C20 0.7(4)
O4 C19 C20 C21 -180.0(2)
C18 C19 C20 C21 -0.7(4)
O4 C19 C20 C22 -1.9(4)
C18 C19 C20 C22 177.4(2)
C17 C16 C21 C20 -0.2(4)
C15 C16 C21 C20 179.2(3)
C19 C20 C21 C16 0.5(4)
C22 C20 C21 C16 -177.7(2)
C21 C20 C22 N3 -178.9(2)
C19 C20 C22 N3 3.0(4)
C28 C23 C24 C25 1.0(4)
N3 C23 C24 C25 179.9(2)
C23 C24 C25 C26 0.4(4)
C24 C25 C26 C27 -1.3(4)
C24 C25 C26 N4 178.9(2)
C25 C26 C27 C28 0.7(4)
N4 C26 C27 C28 -179.6(3)
C26 C27 C28 C23 0.8(5)
C24 C23 C28 C27 -1.6(4)
N3 C23 C28 C27 179.6(3)
C6 C8 N1 C9 -176.6(2)
C10 C9 N1 C8 43.5(3)
C14 C9 N1 C8 -140.9(2)
C13 C12 N2 O3 5.4(4)
C11 C12 N2 O3 -174.7(3)
C13 C12 N2 O2 -176.4(3)
C11 C12 N2 O2 3.4(4)
C20 C22 N3 C23 -179.5(2)
C24 C23 N3 C22 172.8(2)
C28 C23 N3 C22 -8.4(4)
C27 C26 N4 O6 -178.1(3)
C25 C26 N4 O6 1.7(4)
C27 C26 N4 O5 1.2(4)
C25 C26 N4 O5 -179.0(3)

loop_
_cod_related_entry_id
_cod_related_entry_database
_cod_related_entry_code
1 ChemSpider 10309574
